data_2019879
loop_
_publ_author_name
'H\"utzler, Wilhelm Maximilian'
'Egert, Ernst'

_publ_section_title
;
 Cocrystals of 6-methyl-2-thiouracil: presence of the
 acceptor--donor--acceptor/donor--acceptor--donor synthon
;
_journal_issue 3
_journal_name_full 'Acta Crystallographica Section C'
_journal_page_first
;
;
_journal_paper_doi 10.1107/S2053229615002867
_journal_volume 71
_journal_year 2015
_chemical_formula_iupac 'C5 H6 N2 O S, 0.5C4 H6 N4, C3 H7 N O'
_chemical_formula_moiety 'C5 H6 N2 O S, 0.5(C4 H6 N4), C3 H7 N O'
_chemical_formula_sum 'C10 H16 N5 O2 S'
_chemical_formula_weight 270.34
_chemical_name_systematic
;
6-Methyl-2-thiouracil--2,4-diaminopyrimidine--dimethylformamide (2/1/2)
;
_space_group_crystal_system monoclinic
_space_group_IT_number 15
_space_group_name_Hall '-C 2yc'
_space_group_name_H-M_alt 'C 1 2/c 1'
_symmetry_space_group_name_Hall '-C 2yc'
_symmetry_space_group_name_H-M 'C 1 2/c 1'
_atom_sites_solution_hydrogens mixed
_audit_creation_method SHELXL-1997
_cell_angle_alpha 90
_cell_angle_beta 99.899(8)
_cell_angle_gamma 90
_cell_formula_units_Z 8
_cell_length_a 14.9786(15)
_cell_length_b 8.2010(11)
_cell_length_c 22.568(2)
_cell_measurement_reflns_used 10267
_cell_measurement_temperature 173(2)
_cell_measurement_theta_max 26.26
_cell_measurement_theta_min 3.51
_cell_volume 2731.0(5)
_computing_cell_refinement
;
X-AREA (Stoe & Cie, 2001)
;
_computing_data_collection
;
X-AREA (Stoe & Cie, 2001)
;
_computing_data_reduction
;
X-AREA (Stoe & Cie, 2001)
;
_computing_molecular_graphics
;
Mercury (Macrae <i>et al.</i>,  2008) and XP in SHELXTL-Plus (Sheldrick,
2008)
;
_computing_publication_material
;
publCIF (Westrip, 2010)
;
_computing_structure_refinement
;
SHELXL2013 (Sheldrick, 2015)
;
_computing_structure_solution
;
SHELXS97 (Sheldrick, 2008)
;
_diffrn_ambient_temperature 173(2)
_diffrn_measured_fraction_theta_full 0.995
_diffrn_measured_fraction_theta_max 0.985
_diffrn_measurement_device_type 'Stoe IPDS II two-circle'
_diffrn_measurement_method \w
_diffrn_radiation_type MoK\a
_diffrn_radiation_wavelength 0.71073
_diffrn_reflns_av_R_equivalents 0.0471
_diffrn_reflns_limit_h_max 18
_diffrn_reflns_limit_h_min -18
_diffrn_reflns_limit_k_max 10
_diffrn_reflns_limit_k_min -10
_diffrn_reflns_limit_l_max 27
_diffrn_reflns_limit_l_min -24
_diffrn_reflns_number 10452
_diffrn_reflns_theta_full 25.000
_diffrn_reflns_theta_max 25.928
_diffrn_reflns_theta_min 3.508
_exptl_absorpt_coefficient_mu 0.240
_exptl_absorpt_correction_T_max 0.980
_exptl_absorpt_correction_T_min 0.957
_exptl_absorpt_correction_type multi-scan
_exptl_absorpt_process_details
;
(X-AREA; Stoe & Cie, 2001)
;
_exptl_crystal_colour colourless
_exptl_crystal_density_diffrn 1.315
_exptl_crystal_description needle
_exptl_crystal_F_000 1144
_exptl_crystal_size_max 0.550
_exptl_crystal_size_mid 0.150
_exptl_crystal_size_min 0.090
_refine_diff_density_max 0.194
_refine_diff_density_min -0.177
_refine_ls_extinction_method none
_refine_ls_goodness_of_fit_ref 1.047
_refine_ls_hydrogen_treatment mixed
_refine_ls_matrix_type full
_refine_ls_number_parameters 188
_refine_ls_number_reflns 2624
_refine_ls_number_restraints 5
_refine_ls_restrained_S_all 1.046
_refine_ls_R_factor_all 0.0582
_refine_ls_R_factor_gt 0.0395
_refine_ls_shift/su_max 0.001
_refine_ls_shift/su_mean 0.000
_refine_ls_structure_factor_coef Fsqd
_refine_ls_weighting_details 'w=1/[\s^2^(Fo^2^)+(0.0476P)^2^+0.6173P] where P=(Fo^2^+2Fc^2^)/3'
_refine_ls_weighting_scheme calc
_refine_ls_wR_factor_gt 0.0890
_refine_ls_wR_factor_ref 0.0953
_reflns_number_gt 2026
_reflns_number_total 2624
_reflns_threshold_expression I>2\s(I)
_cod_data_source_file sk3578sup1.cif
_cod_data_source_block IV
_cod_database_code 2019879
_cod_database_fobs_code 2019879
_shelx_space_group_comment
;
The symmetry employed for this shelxl refinement is uniquely defined
by the following loop, which should always be used as a source of
symmetry information in preference to the above space-group names.
They are only intended as comments.
;
_shelx_estimated_absorpt_t_min 0.879
_shelx_estimated_absorpt_t_max 0.979
_shelxl_version_number 2.013

loop_
_space_group_symop_operation_xyz
'x, y, z'
'-x, y, -z+1/2'
'x+1/2, y+1/2, z'
'-x+1/2, y+1/2, -z+1/2'
'-x, -y, -z'
'x, -y, z-1/2'
'-x+1/2, -y+1/2, -z'
'x+1/2, -y+1/2, z-1/2'

loop_
_atom_site_type_symbol
_atom_site_label
_atom_site_fract_x
_atom_site_fract_y
_atom_site_fract_z
_atom_site_U_iso_or_equiv
_atom_site_adp_type
_atom_site_calc_flag
_atom_site_occupancy
_atom_site_disorder_assembly
_atom_site_disorder_group
N N1A 0.62272(9) 0.34325(19) 0.50684(7) 0.0338(3) Uani d 1 . .
H H1A 0.6395(13) 0.389(2) 0.4755(8) 0.041 Uiso d 1 . .
C C2A 0.60075(11) 0.4457(2) 0.54928(9) 0.0313(4) Uani d 1 . .
S S21A 0.61329(3) 0.64761(6) 0.54377(2) 0.03786(15) Uani d 1 . .
N N3A 0.56941(10) 0.37360(17) 0.59575(7) 0.0331(3) Uani d 1 . .
H H3A 0.5556(13) 0.437(2) 0.6244(8) 0.040 Uiso d 1 . .
C C4A 0.55733(13) 0.2068(2) 0.60169(10) 0.0400(5) Uani d 1 . .
O O41A 0.52625(12) 0.15493(18) 0.64540(7) 0.0580(4) Uani d 1 . .
C C5A 0.58231(13) 0.1089(2) 0.55504(10) 0.0410(5) Uani d 1 . .
H H5A 0.5763 -0.0063 0.5565 0.049 Uiso calc 1 . .
C C6A 0.61419(11) 0.1779(2) 0.50923(9) 0.0358(4) Uani d 1 . .
C C61A 0.64137(14) 0.0844(3) 0.45808(11) 0.0466(5) Uani d 1 . .
H H61A 0.6409 -0.0327 0.4668 0.070 Uiso calc 0.66(3) A 1
H H61B 0.7024 0.1173 0.4529 0.070 Uiso calc 0.66(3) A 1
H H61C 0.5985 0.1073 0.4211 0.070 Uiso calc 0.66(3) A 1
H H61D 0.5935 0.0063 0.4424 0.070 Uiso calc 0.34(3) A 2
H H61E 0.6979 0.0255 0.4723 0.070 Uiso calc 0.34(3) A 2
H H61F 0.6504 0.1602 0.4261 0.070 Uiso calc 0.34(3) A 2
C C2B 0.5000 0.4900(3) 0.7500 0.0380(6) Uani d 1 . .
N N21B 0.5000 0.3266(3) 0.7500 0.0427(6) Uani d 1 . .
H H21B 0.5127(15) 0.277(3) 0.7184(8) 0.051 Uiso d 1 . .
N N3B 0.52076(11) 0.5639(2) 0.70080(9) 0.0435(4) Uani d 1 . .
C C4B 0.51911(14) 0.7282(3) 0.70231(12) 0.0536(6) Uani d 1 . .
H H4B 0.5320 0.7861 0.6683 0.064 Uiso calc 0.5 B 1
N N41B 0.5344(3) 0.8133(4) 0.66147(17) 0.0455(8) Uani d 0.5 C 2
H H41B 0.551(3) 0.756(5) 0.6331(16) 0.055 Uiso d 0.5 D 2
H H42B 0.532(3) 0.920(2) 0.662(2) 0.055 Uiso d 0.5 E 2
C C5B 0.5000 0.8159(4) 0.7500 0.0678(11) Uani d 1 C .
H H5B 0.5000 0.9318 0.7500 0.081 Uiso calc 1 . .
C C1X 0.68279(14) 0.5927(3) 0.39205(10) 0.0460(5) Uani d 1 . .
H H1X 0.6630 0.6715 0.4178 0.055 Uiso calc 1 . .
O O11X 0.68408(10) 0.4498(2) 0.40787(7) 0.0516(4) Uani d 1 . .
N N2X 0.70698(11) 0.6454(2) 0.34158(8) 0.0484(4) Uani d 1 . .
C C3X 0.73637(17) 0.5313(4) 0.29970(12) 0.0666(7) Uani d 1 . .
H H3X1 0.7282 0.4195 0.3131 0.100 Uiso calc 1 . .
H H3X2 0.8005 0.5499 0.2981 0.100 Uiso calc 1 . .
H H3X3 0.7003 0.5475 0.2596 0.100 Uiso calc 1 . .
C C4X 0.70508(18) 0.8165(3) 0.32632(12) 0.0634(7) Uani d 1 . .
H H4X1 0.6791 0.8785 0.3564 0.095 Uiso calc 1 . .
H H4X2 0.6679 0.8325 0.2866 0.095 Uiso calc 1 . .
H H4X3 0.7669 0.8546 0.3257 0.095 Uiso calc 1 . .

loop_
_atom_site_aniso_label
_atom_site_aniso_U_11
_atom_site_aniso_U_22
_atom_site_aniso_U_33
_atom_site_aniso_U_12
_atom_site_aniso_U_13
_atom_site_aniso_U_23
N1A 0.0355(7) 0.0297(8) 0.0371(9) -0.0013(6) 0.0091(6) -0.0058(7)
C2A 0.0314(8) 0.0275(9) 0.0340(10) 0.0002(7) 0.0026(7) -0.0044(8)
S21A 0.0507(3) 0.0242(2) 0.0401(3) -0.0029(2) 0.0118(2) -0.0011(2)
N3A 0.0456(8) 0.0205(8) 0.0343(9) -0.0013(6) 0.0102(7) -0.0038(7)
C4A 0.0531(11) 0.0250(9) 0.0430(12) 0.0002(8) 0.0115(9) -0.0037(9)
O41A 0.1016(12) 0.0265(7) 0.0541(10) -0.0058(7) 0.0366(9) -0.0036(7)
C5A 0.0503(10) 0.0235(9) 0.0500(13) 0.0018(7) 0.0112(9) -0.0071(8)
C6A 0.0332(8) 0.0288(9) 0.0447(12) 0.0013(7) 0.0051(8) -0.0107(8)
C61A 0.0488(11) 0.0407(11) 0.0528(14) -0.0012(9) 0.0155(10) -0.0167(10)
C2B 0.0381(13) 0.0214(13) 0.0498(18) 0.000 -0.0056(12) 0.000
N21B 0.0738(16) 0.0206(11) 0.0343(14) 0.000 0.0111(12) 0.000
N3B 0.0463(9) 0.0239(8) 0.0563(12) -0.0015(6) -0.0020(8) 0.0096(8)
C4B 0.0505(12) 0.0244(10) 0.0792(18) -0.0050(8) -0.0080(11) 0.0150(11)
N41B 0.079(2) 0.0212(17) 0.042(2) 0.0013(15) 0.0258(18) 0.0043(15)
C5B 0.067(2) 0.0153(15) 0.110(3) 0.000 -0.015(2) 0.000
C1X 0.0486(11) 0.0559(14) 0.0358(12) -0.0037(9) 0.0136(9) -0.0060(10)
O11X 0.0609(9) 0.0505(10) 0.0462(9) -0.0003(7) 0.0175(7) -0.0010(7)
N2X 0.0528(9) 0.0610(12) 0.0338(10) -0.0094(9) 0.0145(8) -0.0070(9)
C3X 0.0637(14) 0.094(2) 0.0473(15) -0.0027(14) 0.0253(12) -0.0166(14)
C4X 0.0738(15) 0.0708(18) 0.0463(14) -0.0179(13) 0.0122(11) 0.0082(12)

loop_
_atom_type_symbol
_atom_type_description
_atom_type_scat_dispersion_real
_atom_type_scat_dispersion_imag
_atom_type_scat_source
C C 0.0033 0.0016 'International Tables Vol C Tables 4.2.6.8 and 6.1.1.4'
H H 0.0000 0.0000 'International Tables Vol C Tables 4.2.6.8 and 6.1.1.4'
N N 0.0061 0.0033 'International Tables Vol C Tables 4.2.6.8 and 6.1.1.4'
O O 0.0106 0.0060 'International Tables Vol C Tables 4.2.6.8 and 6.1.1.4'
S S 0.1246 0.1234 'International Tables Vol C Tables 4.2.6.8 and 6.1.1.4'

loop_
_geom_angle_atom_site_label_1
_geom_angle_atom_site_label_2
_geom_angle_atom_site_label_3
_geom_angle_site_symmetry_1
_geom_angle_site_symmetry_3
_geom_angle
C2A N1A C6A . . 123.52(17)
C2A N1A H1A . . 116.4(14)
C6A N1A H1A . . 120.0(14)
N1A C2A N3A . . 115.73(16)
N1A C2A S21A . . 121.10(15)
N3A C2A S21A . . 123.17(14)
C2A N3A C4A . . 124.90(16)
C2A N3A H3A . . 117.9(14)
C4A N3A H3A . . 117.2(14)
O41A C4A N3A . . 119.26(18)
O41A C4A C5A . . 125.37(18)
N3A C4A C5A . . 115.36(18)
C6A C5A C4A . . 120.51(18)
C6A C5A H5A . . 119.7
C4A C5A H5A . . 119.7
C5A C6A N1A . . 119.97(17)
C5A C6A C61A . . 124.02(18)
N1A C6A C61A . . 116.01(18)
C6A C61A H61A . . 109.5
C6A C61A H61B . . 109.5
H61A C61A H61B . . 109.5
C6A C61A H61C . . 109.5
H61A C61A H61C . . 109.5
H61B C61A H61C . . 109.5
C6A C61A H61D . . 109.5
C6A C61A H61E . . 109.5
H61D C61A H61E . . 109.5
C6A C61A H61F . . 109.5
H61D C61A H61F . . 109.5
H61E C61A H61F . . 109.5
N21B C2B N3B . 2_656 116.74(13)
N21B C2B N3B . . 116.74(13)
N3B C2B N3B 2_656 . 126.5(3)
C2B N21B H21B . . 117.7(16)
C2B N3B C4B . . 114.9(2)
N41B C4B N3B . . 123.5(3)
N41B C4B C5B . . 112.9(2)
N3B C4B C5B . . 123.6(2)
N3B C4B H4B . . 118.2
C5B C4B H4B . . 118.2
C4B N41B H41B . . 111(3)
C4B N41B H42B . . 124(3)
H41B N41B H42B . . 125(5)
C4B C5B C4B . 2_656 116.4(3)
C4B C5B H5B . . 121.8
C4B C5B H5B 2_656 . 121.8
O11X C1X N2X . . 124.7(2)
O11X C1X H1X . . 117.6
N2X C1X H1X . . 117.6
C1X N2X C4X . . 121.65(19)
C1X N2X C3X . . 120.5(2)
C4X N2X C3X . . 117.8(2)
N2X C3X H3X1 . . 109.5
N2X C3X H3X2 . . 109.5
H3X1 C3X H3X2 . . 109.5
N2X C3X H3X3 . . 109.5
H3X1 C3X H3X3 . . 109.5
H3X2 C3X H3X3 . . 109.5
N2X C4X H4X1 . . 109.5
N2X C4X H4X2 . . 109.5
H4X1 C4X H4X2 . . 109.5
N2X C4X H4X3 . . 109.5
H4X1 C4X H4X3 . . 109.5
H4X2 C4X H4X3 . . 109.5

loop_
_geom_bond_atom_site_label_1
_geom_bond_atom_site_label_2
_geom_bond_site_symmetry_2
_geom_bond_distance
N1A C2A . 1.356(2)
N1A C6A . 1.364(2)
N1A H1A . 0.874(15)
C2A N3A . 1.356(2)
C2A S21A . 1.6735(18)
N3A C4A . 1.390(2)
N3A H3A . 0.882(15)
C4A O41A . 1.236(2)
C4A C5A . 1.424(3)
C5A C6A . 1.337(3)
C5A H5A . 0.9500
C6A C61A . 1.499(3)
C61A H61A . 0.9800
C61A H61B . 0.9800
C61A H61C . 0.9800
C61A H61D . 0.9800
C61A H61E . 0.9800
C61A H61F . 0.9800
C2B N21B . 1.340(3)
C2B N3B 2_656 1.347(2)
C2B N3B . 1.347(2)
N21B H21B . 0.868(15)
N3B C4B . 1.348(3)
C4B N41B . 1.209(4)
C4B C5B . 1.365(3)
C4B H4B . 0.9500
N41B H41B . 0.870(19)
N41B H42B . 0.878(19)
C5B C4B 2_656 1.365(3)
C5B H5B . 0.9500
C1X O11X . 1.225(3)
C1X N2X . 1.326(3)
C1X H1X . 0.9500
N2X C4X . 1.444(3)
N2X C3X . 1.451(3)
C3X H3X1 . 0.9800
C3X H3X2 . 0.9800
C3X H3X3 . 0.9800
C4X H4X1 . 0.9800
C4X H4X2 . 0.9800
C4X H4X3 . 0.9800

loop_
_geom_hbond_atom_site_label_D
_geom_hbond_atom_site_label_H
_geom_hbond_atom_site_label_A
_geom_hbond_site_symmetry_A
_geom_hbond_distance_DH
_geom_hbond_distance_HA
_geom_hbond_distance_DA
_geom_hbond_angle_DHA
N1A H1A O11X . 0.874(15) 1.837(16) 2.702(2) 170(2)
N3A H3A N3B . 0.882(15) 2.154(16) 3.030(3) 172.9(19)
N21B H21B O41A . 0.868(15) 1.970(16) 2.8335(19) 173(2)
N41B H41B S21A . 0.870(19) 2.52(2) 3.373(3) 167(4)
N41B H42B O41A 1_565 0.878(19) 1.96(2) 2.825(4) 168(5)

loop_
_geom_torsion_atom_site_label_1
_geom_torsion_atom_site_label_2
_geom_torsion_atom_site_label_3
_geom_torsion_atom_site_label_4
_geom_torsion_site_symmetry_1
_geom_torsion_site_symmetry_4
_geom_torsion
C6A N1A C2A N3A . . 0.3(3)
C6A N1A C2A S21A . . 179.73(14)
N1A C2A N3A C4A . . -1.2(3)
S21A C2A N3A C4A . . 179.43(15)
C2A N3A C4A O41A . . -178.34(19)
C2A N3A C4A C5A . . 1.3(3)
O41A C4A C5A C6A . . 179.1(2)
N3A C4A C5A C6A . . -0.5(3)
C4A C5A C6A N1A . . -0.2(3)
C4A C5A C6A C61A . . -179.52(18)
C2A N1A C6A C5A . . 0.3(3)
C2A N1A C6A C61A . . 179.69(16)
N21B C2B N3B C4B . . 179.35(13)
N3B C2B N3B C4B 2_656 . -0.65(13)
C2B N3B C4B N41B . . -178.6(3)
C2B N3B C4B C5B . . 1.4(3)
N41B C4B C5B C4B . 2_656 179.2(3)
N3B C4B C5B C4B . 2_656 -0.73(14)
O11X C1X N2X C4X . . -179.0(2)
O11X C1X N2X C3X . . 1.1(3)
